data_7233104
loop_
_publ_author_name
'Vu\<sak, Darko'
'Smre\<cki, Neven'
'Prugove\<cki, Biserka'
'\/Dilovi\'c, Ivica'
'Kirasi\'c, Inka'
'\<Zili\'c, Dijana'
'Muratovi\'c, Senada'
'Matkovi\'c-\<Calogovi\'c, Dubravka'

_publ_section_title
;
 Cobalt, nickel and copper complexes with glycinamide: structural insights
 and magnetic properties
;
_journal_issue 38
_journal_name_full 'RSC Advances'
_journal_page_first 21637
_journal_paper_doi 10.1039/C9RA03693H
_journal_volume 9
_journal_year 2019
_chemical_formula_moiety 'C2 H7 N2 O, Cl'
_chemical_formula_sum 'C2 H7 Cl N2 O'
_chemical_formula_weight 110.55
_chemical_name_systematic 'glycinamide hydrochloride'
_space_group_crystal_system monoclinic
_space_group_IT_number 11
_space_group_name_Hall '-P 2yb'
_space_group_name_H-M_alt 'P 1 21/m 1'
_symmetry_space_group_name_Hall '-P 2yb'
_symmetry_space_group_name_H-M 'P 1 21/m 1'
_atom_sites_solution_hydrogens difmap
_audit_creation_method SHELXL-2014/7
_audit_update_record
;
2019-05-10 deposited with the CCDC.    2019-06-17 downloaded from the CCDC.
;
_cell_angle_alpha 90
_cell_angle_beta 101.486(19)
_cell_angle_gamma 90
_cell_formula_units_Z 2
_cell_length_a 4.6688(9)
_cell_length_b 6.2057(13)
_cell_length_c 8.898(2)
_cell_measurement_reflns_used 425
_cell_measurement_temperature 293(2)
_cell_measurement_theta_max 31.6830
_cell_measurement_theta_min 4.6600
_cell_volume 252.64(9)
_computing_cell_refinement
;
CrysAlisPro, Agilent Technologies,
Version 1.171.37.35 (release 13-08-2014 CrysAlis171 .NET)
(compiled Aug 13 2014,18:06:01)
;
_computing_data_collection
;
CrysAlisPro, Agilent Technologies,
Version 1.171.37.35 (release 13-08-2014 CrysAlis171 .NET)
(compiled Aug 13 2014,18:06:01)
;
_computing_data_reduction
;
CrysAlisPro, Agilent Technologies,
Version 1.171.37.35 (release 13-08-2014 CrysAlis171 .NET)
(compiled Aug 13 2014,18:06:01)
;
_computing_molecular_graphics 'MERCURY (C.F. Macrae et al , 2008)'
_computing_publication_material 'SHELXL-2014/7 (Sheldrick, 2014)'
_computing_structure_refinement 'SHELXL-2014/7 (Sheldrick, 2014)'
_computing_structure_solution 'SHELXS-97 (Sheldrick, 1990)'
_diffrn_ambient_temperature 293(2)
_diffrn_detector_area_resol_mean 16.3426
_diffrn_measured_fraction_theta_full 0.992
_diffrn_measured_fraction_theta_max 0.993
_diffrn_measurement_device_type 'Xcalibur, Sapphire3'
_diffrn_measurement_method '\w scans'
_diffrn_radiation_type MoK\a
_diffrn_radiation_wavelength 0.71073
_diffrn_reflns_av_R_equivalents 0.0241
_diffrn_reflns_av_unetI/netI 0.0341
_diffrn_reflns_Laue_measured_fraction_full 0.992
_diffrn_reflns_Laue_measured_fraction_max 0.993
_diffrn_reflns_limit_h_max 5
_diffrn_reflns_limit_h_min -5
_diffrn_reflns_limit_k_max 7
_diffrn_reflns_limit_k_min -7
_diffrn_reflns_limit_l_max 10
_diffrn_reflns_limit_l_min -10
_diffrn_reflns_number 1268
_diffrn_reflns_point_group_measured_fraction_full 0.992
_diffrn_reflns_point_group_measured_fraction_max 0.993
_diffrn_reflns_theta_full 25.242
_diffrn_reflns_theta_max 25.987
_diffrn_reflns_theta_min 4.600
_diffrn_source 'Enhance (Mo) X-ray Source'
_exptl_absorpt_coefficient_mu 0.615
_exptl_absorpt_correction_T_max 1.00000
_exptl_absorpt_correction_T_min 0.68214
_exptl_absorpt_correction_type multi-scan
_exptl_absorpt_process_details
;
CrysAlisPro, Agilent Technologies,
Version 1.171.37.35 (release 13-08-2014 CrysAlis171 .NET)
(compiled Aug 13 2014,18:06:01)
Empirical absorption correction using spherical harmonics,
 implemented in SCALE3 ABSPACK scaling algorithm.
;
_exptl_crystal_colour colourless
_exptl_crystal_density_diffrn 1.453
_exptl_crystal_description needle
_exptl_crystal_F_000 116
_exptl_crystal_recrystallization_method 'Re-crystallisation from solvent: water'
_exptl_crystal_size_max 0.770
_exptl_crystal_size_mid 0.210
_exptl_crystal_size_min 0.110
_refine_diff_density_max 0.241
_refine_diff_density_min -0.445
_refine_diff_density_rms 0.072
_refine_ls_extinction_method none
_refine_ls_goodness_of_fit_ref 1.085
_refine_ls_hydrogen_treatment refall
_refine_ls_matrix_type full
_refine_ls_number_parameters 54
_refine_ls_number_reflns 543
_refine_ls_number_restraints 0
_refine_ls_restrained_S_all 1.085
_refine_ls_R_factor_all 0.0450
_refine_ls_R_factor_gt 0.0369
_refine_ls_shift/su_max 0.002
_refine_ls_shift/su_mean 0.000
_refine_ls_structure_factor_coef Fsqd
_refine_ls_weighting_details 'w=1/[\s^2^(Fo^2^)+(0.0579P)^2^] where P=(Fo^2^+2Fc^2^)/3'
_refine_ls_weighting_scheme calc
_refine_ls_wR_factor_gt 0.0921
_refine_ls_wR_factor_ref 0.0977
_reflns_Friedel_coverage 0.000
_reflns_number_gt 464
_reflns_number_total 543
_reflns_threshold_expression 'I > 2\s(I)'
_cod_data_source_file c9ra03693h2.cif
_cod_data_source_block shelx
_cod_original_cell_volume 252.65(10)
_cod_database_code 7233104
_shelx_shelxl_version_number 2014/7
_shelx_space_group_comment
;
The symmetry employed for this shelxl refinement is uniquely defined
by the following loop, which should always be used as a source of
symmetry information in preference to the above space-group names.
They are only intended as comments.
;
_shelx_estimated_absorpt_t_min 0.649
_shelx_estimated_absorpt_t_max 0.935

loop_
_space_group_symop_operation_xyz
'x, y, z'
'-x, y+1/2, -z'
'-x, -y, -z'
'x, -y-1/2, z'

loop_
_atom_site_label
_atom_site_type_symbol
_atom_site_fract_x
_atom_site_fract_y
_atom_site_fract_z
_atom_site_U_iso_or_equiv
_atom_site_adp_type
_atom_site_occupancy
_atom_site_site_symmetry_order
_atom_site_calc_flag
_atom_site_refinement_flags_posn
_atom_site_refinement_flags_adp
_atom_site_refinement_flags_occupancy
H1A H 0.528(7) 0.2500 0.470(4) 0.029(8) Uiso 1 2 d S . P
H1B H 0.224(8) 0.2500 0.373(4) 0.042(9) Uiso 1 2 d S . P
H2B H 0.454(10) 0.2500 0.965(6) 0.071(13) Uiso 1 2 d S . P
H2C H 0.186(5) 0.136(4) 0.869(3) 0.051(7) Uiso 1 1 d . . .
H2A H 0.571(5) 0.120(4) 0.751(3) 0.049(6) Uiso 1 1 d . . .
Cl1 Cl 0.87799(15) 0.2500 0.12754(9) 0.0410(3) Uani 1 2 d S T P
N2 N 0.3004(6) 0.2500 0.8706(3) 0.0326(6) Uani 1 2 d S T P
C2 C 0.4523(6) 0.2500 0.7400(4) 0.0345(7) Uani 1 2 d S T P
O1 O -0.0286(4) 0.2500 0.5908(3) 0.0429(6) Uani 1 2 d S T P
N1 N 0.3454(5) 0.2500 0.4649(3) 0.0338(6) Uani 1 2 d S T P
C1 C 0.2336(5) 0.2500 0.5899(3) 0.0286(6) Uani 1 2 d S T P

loop_
_atom_site_aniso_label
_atom_site_aniso_U_11
_atom_site_aniso_U_22
_atom_site_aniso_U_33
_atom_site_aniso_U_23
_atom_site_aniso_U_13
_atom_site_aniso_U_12
Cl1 0.0457(5) 0.0379(5) 0.0336(5) 0.000 -0.0059(3) 0.000
N2 0.0311(12) 0.0373(14) 0.0284(14) 0.000 0.0030(11) 0.000
C2 0.0264(13) 0.0445(16) 0.0307(16) 0.000 0.0010(12) 0.000
O1 0.0201(9) 0.0676(14) 0.0388(13) 0.000 0.0007(9) 0.000
N1 0.0233(12) 0.0458(15) 0.0295(15) 0.000 -0.0010(11) 0.000
C1 0.0248(13) 0.0282(13) 0.0308(15) 0.000 0.0005(11) 0.000

loop_
_atom_type_symbol
_atom_type_description
_atom_type_scat_dispersion_real
_atom_type_scat_dispersion_imag
_atom_type_scat_source
C C 0.0033 0.0016 'International Tables Vol C Tables 4.2.6.8 and 6.1.1.4'
H H 0.0000 0.0000 'International Tables Vol C Tables 4.2.6.8 and 6.1.1.4'
N N 0.0061 0.0033 'International Tables Vol C Tables 4.2.6.8 and 6.1.1.4'
O O 0.0106 0.0060 'International Tables Vol C Tables 4.2.6.8 and 6.1.1.4'
Cl Cl 0.1484 0.1585 'International Tables Vol C Tables 4.2.6.8 and 6.1.1.4'

loop_
_geom_angle_atom_site_label_1
_geom_angle_atom_site_label_2
_geom_angle_atom_site_label_3
_geom_angle
N2 C2 C1 110.4(2)
O1 C1 N1 124.7(3)
O1 C1 C2 119.6(3)
N1 C1 C2 115.7(2)

loop_
_geom_bond_atom_site_label_1
_geom_bond_atom_site_label_2
_geom_bond_distance
N2 C2 1.477(4)
C2 C1 1.511(4)
O1 C1 1.226(3)
N1 C1 1.319(4)
